data_2234139
loop_
_publ_author_name
'Fu, Ying'
'Yuan, Mu'
'Hu, Xuemei'
'Yang, Yanshou'
'Hou, Hongxia'

_publ_section_title
;
 5-{2-(4-Chlorophenyl)-1-[2-(4-chlorophenyl)-1-(3,4,5-trimethoxyphenyl)ethoxy]ethyl}-1,2,3-trimethoxybenzene
;
_journal_coeditor_code BX2396
_journal_issue 4
_journal_name_full 'Acta Crystallographica Section E'
_journal_page_first o1007
_journal_paper_doi 10.1107/S1600536812008823
_journal_volume 68
_journal_year 2012
_chemical_formula_iupac 'C34 H36 Cl2 O7'
_chemical_formula_moiety 'C34 H36 Cl2 O7'
_chemical_formula_sum 'C34 H36 Cl2 O7'
_chemical_formula_weight 627.53
_chemical_melting_point 429
_chemical_name_common
;
2-(4-Chlorophenyl)-1-[2-(4-chlorophenyl)-1-(3,4,5-trimethoxyphenyl)ethoxy]-
1-(3,4,5-trimethoxyphenyl)ethane
;
_chemical_name_systematic
;
5-{2-(4-Chlorophenyl)-1-[2-(4-chlorophenyl)-1-(3,4,5-
trimethoxyphenyl)ethoxy]ethyl}-1,2,3-trimethoxybenzene
;
_space_group_IT_number 14
_symmetry_cell_setting monoclinic
_symmetry_space_group_name_Hall '-P 2yn'
_symmetry_space_group_name_H-M 'P 1 21/n 1'
_atom_sites_solution_hydrogens geom
_atom_sites_solution_primary direct
_atom_sites_solution_secondary difmap
_audit_creation_method SHELXL-97
_cell_angle_alpha 90.00
_cell_angle_beta 100.036(3)
_cell_angle_gamma 90.00
_cell_formula_units_Z 4
_cell_length_a 13.3326(8)
_cell_length_b 13.5487(8)
_cell_length_c 18.1703(11)
_cell_measurement_reflns_used 3179
_cell_measurement_temperature 296(2)
_cell_measurement_theta_max 21.38
_cell_measurement_theta_min 2.31
_cell_volume 3232.0(3)
_computing_cell_refinement 'SAINT-Plus (Bruker, 2004)'
_computing_data_collection 'APEX2 (Bruker, 2004)'
_computing_data_reduction 'SAINT-Plus (Bruker, 2004)'
_computing_molecular_graphics 'SHELXTL (Sheldrick, 2008)'
_computing_publication_material 'SHELXTL (Sheldrick, 2008)'
_computing_structure_refinement 'SHELXL97 (Sheldrick, 2008)'
_computing_structure_solution 'SHELXS97 (Sheldrick, 2008)'
_diffrn_ambient_temperature 296(2)
_diffrn_measured_fraction_theta_full 0.991
_diffrn_measured_fraction_theta_max 0.991
_diffrn_measurement_device_type 'Bruker APEXII CCD'
_diffrn_measurement_method '\f and \w scans'
_diffrn_radiation_monochromator graphite
_diffrn_radiation_source 'fine-focus sealed tube'
_diffrn_radiation_type MoK\a
_diffrn_radiation_wavelength 0.71073
_diffrn_reflns_av_R_equivalents 0.0357
_diffrn_reflns_av_sigmaI/netI 0.0403
_diffrn_reflns_limit_h_max 15
_diffrn_reflns_limit_h_min -15
_diffrn_reflns_limit_k_max 16
_diffrn_reflns_limit_k_min -16
_diffrn_reflns_limit_l_max 21
_diffrn_reflns_limit_l_min -19
_diffrn_reflns_number 16506
_diffrn_reflns_theta_full 25.10
_diffrn_reflns_theta_max 25.10
_diffrn_reflns_theta_min 1.76
_exptl_absorpt_coefficient_mu 0.247
_exptl_absorpt_correction_T_max 0.9207
_exptl_absorpt_correction_T_min 0.9119
_exptl_absorpt_correction_type multi-scan
_exptl_absorpt_process_details '(SADABS; Bruker, 2004)'
_exptl_crystal_colour colourless
_exptl_crystal_density_diffrn 1.290
_exptl_crystal_density_method 'not measured'
_exptl_crystal_description block
_exptl_crystal_F_000 1320
_exptl_crystal_size_max 0.38
_exptl_crystal_size_mid 0.35
_exptl_crystal_size_min 0.34
_refine_diff_density_max 0.202
_refine_diff_density_min -0.265
_refine_ls_extinction_coef 0.0023(5)
_refine_ls_extinction_expression Fc^*^=kFc[1+0.001xFc^2^\l^3^/sin(2\q)]^-1/4^
_refine_ls_extinction_method 'SHELXL97 (Sheldrick, 2008)'
_refine_ls_goodness_of_fit_ref 1.046
_refine_ls_hydrogen_treatment constr
_refine_ls_matrix_type full
_refine_ls_number_parameters 395
_refine_ls_number_reflns 5707
_refine_ls_number_restraints 0
_refine_ls_restrained_S_all 1.046
_refine_ls_R_factor_all 0.0756
_refine_ls_R_factor_gt 0.0430
_refine_ls_shift/su_max 0.000
_refine_ls_shift/su_mean 0.000
_refine_ls_structure_factor_coef Fsqd
_refine_ls_weighting_details 'calc w=1/[\s^2^(Fo^2^)+(0.0488P)^2^+0.3898P] where P=(Fo^2^+2Fc^2^)/3'
_refine_ls_weighting_scheme calc
_refine_ls_wR_factor_gt 0.1008
_refine_ls_wR_factor_ref 0.1159
_reflns_number_gt 3682
_reflns_number_total 5707
_reflns_threshold_expression I>2sigma(I)
_cod_data_source_file bx2396.cif
_cod_data_source_block I
_cod_original_sg_symbol_H-M 'P 21/n'
_cod_database_code 2234139
_cod_database_fobs_code 2234139

loop_
_symmetry_equiv_pos_as_xyz
'x, y, z'
'-x+1/2, y+1/2, -z+1/2'
'-x, -y, -z'
'x-1/2, -y-1/2, z-1/2'

loop_
_atom_site_type_symbol
_atom_site_label
_atom_site_fract_x
_atom_site_fract_y
_atom_site_fract_z
_atom_site_U_iso_or_equiv
_atom_site_adp_type
_atom_site_calc_flag
_atom_site_refinement_flags
_atom_site_occupancy
_atom_site_symmetry_multiplicity
C C1 0.58651(18) 0.79978(18) 0.07380(12) 0.0542(6) Uani d . 1 1
C C2 0.64191(19) 0.7228(2) 0.10839(14) 0.0687(7) Uani d . 1 1
H H2 0.7093 0.7136 0.1028 0.082 Uiso calc R 1 1
C C3 0.59641(19) 0.65910(19) 0.15159(14) 0.0643(7) Uani d . 1 1
H H3 0.6341 0.6071 0.1757 0.077 Uiso calc R 1 1
C C4 0.49592(17) 0.67065(16) 0.15990(12) 0.0491(6) Uani d . 1 1
C C5 0.44157(17) 0.74770(17) 0.12206(12) 0.0534(6) Uani d . 1 1
H H5 0.3734 0.7561 0.1257 0.064 Uiso calc R 1 1
C C6 0.48656(18) 0.81213(18) 0.07916(12) 0.0549(6) Uani d . 1 1
H H6 0.4491 0.8636 0.0540 0.066 Uiso calc R 1 1
C C7 0.44753(19) 0.60401(17) 0.21008(12) 0.0554(6) Uani d . 1 1
H H7A 0.4820 0.5407 0.2136 0.067 Uiso calc R 1 1
H H7B 0.3770 0.5929 0.1874 0.067 Uiso calc R 1 1
C C8 0.45094(16) 0.64477(15) 0.28885(11) 0.0441(5) Uani d . 1 1
H H8 0.5216 0.6603 0.3108 0.053 Uiso calc R 1 1
C C9 0.41014(16) 0.56853(15) 0.33698(11) 0.0422(5) Uani d . 1 1
C C10 0.30679(16) 0.56178(15) 0.33682(11) 0.0449(5) Uani d . 1 1
H H10 0.2624 0.6078 0.3108 0.054 Uiso calc R 1 1
C C11 0.26946(15) 0.48582(15) 0.37567(12) 0.0430(5) Uani d . 1 1
C C12 0.33501(16) 0.41591(14) 0.41364(12) 0.0438(5) Uani d . 1 1
C C13 0.43857(16) 0.42317(15) 0.41310(12) 0.0439(5) Uani d . 1 1
C C14 0.47611(16) 0.50010(15) 0.37584(12) 0.0458(5) Uani d . 1 1
H H14 0.5459 0.5059 0.3769 0.055 Uiso calc R 1 1
C C15 0.60334(17) 0.35426(18) 0.45263(14) 0.0632(7) Uani d . 1 1
H H15A 0.6178 0.3543 0.4027 0.095 Uiso calc R 1 1
H H15B 0.6354 0.2982 0.4793 0.095 Uiso calc R 1 1
H H15C 0.6292 0.4138 0.4777 0.095 Uiso calc R 1 1
C C16 0.2916(2) 0.34587(19) 0.52286(14) 0.0718(8) Uani d . 1 1
H H16A 0.3593 0.3527 0.5508 0.108 Uiso calc R 1 1
H H16B 0.2601 0.2885 0.5398 0.108 Uiso calc R 1 1
H H16C 0.2524 0.4033 0.5301 0.108 Uiso calc R 1 1
C C17 0.09810(17) 0.54094(18) 0.34035(14) 0.0642(7) Uani d . 1 1
H H17A 0.1170 0.6067 0.3569 0.096 Uiso calc R 1 1
H H17B 0.0312 0.5264 0.3502 0.096 Uiso calc R 1 1
H H17C 0.0982 0.5359 0.2877 0.096 Uiso calc R 1 1
C C18 0.00522(19) 0.77869(19) 0.31385(18) 0.0693(7) Uani d . 1 1
C C19 0.0580(2) 0.8121(2) 0.38014(16) 0.0723(8) Uani d . 1 1
H H19 0.0268 0.8159 0.4220 0.087 Uiso calc R 1 1
C C20 0.15810(19) 0.84040(19) 0.38457(14) 0.0638(7) Uani d . 1 1
H H20 0.1939 0.8635 0.4298 0.077 Uiso calc R 1 1
C C21 0.20640(17) 0.83515(15) 0.32347(13) 0.0499(6) Uani d . 1 1
C C22 0.1507(2) 0.80016(17) 0.25690(13) 0.0594(6) Uani d . 1 1
H H22 0.1817 0.7953 0.2150 0.071 Uiso calc R 1 1
C C23 0.0503(2) 0.77252(19) 0.25182(15) 0.0691(7) Uani d . 1 1
H H23 0.0135 0.7499 0.2067 0.083 Uiso calc R 1 1
C C24 0.31432(17) 0.87007(16) 0.32892(14) 0.0574(6) Uani d . 1 1
H H24A 0.3268 0.9204 0.3674 0.069 Uiso calc R 1 1
H H24B 0.3209 0.9012 0.2819 0.069 Uiso calc R 1 1
C C25 0.39760(16) 0.79170(15) 0.34644(12) 0.0450(5) Uani d . 1 1
H H25 0.3824 0.7495 0.3869 0.054 Uiso calc R 1 1
C C26 0.49995(16) 0.84196(14) 0.37206(12) 0.0436(5) Uani d . 1 1
C C27 0.52939(17) 0.85910(15) 0.44770(12) 0.0489(6) Uani d . 1 1
H H27 0.4907 0.8339 0.4813 0.059 Uiso calc R 1 1
C C28 0.61632(17) 0.91369(15) 0.47393(12) 0.0474(6) Uani d . 1 1
C C29 0.67365(16) 0.95157(15) 0.42418(13) 0.0487(6) Uani d . 1 1
C C30 0.64530(17) 0.93266(17) 0.34829(13) 0.0512(6) Uani d . 1 1
C C31 0.55848(17) 0.87795(16) 0.32219(12) 0.0503(6) Uani d . 1 1
H H31 0.5397 0.8655 0.2713 0.060 Uiso calc R 1 1
C C32 0.6009(2) 0.88780(18) 0.60143(13) 0.0688(7) Uani d . 1 1
H H32A 0.5333 0.9142 0.5967 0.103 Uiso calc R 1 1
H H32B 0.6376 0.9010 0.6507 0.103 Uiso calc R 1 1
H H32C 0.5973 0.8178 0.5932 0.103 Uiso calc R 1 1
C C33 0.8490(2) 0.9565(2) 0.47062(18) 0.0942(10) Uani d . 1 1
H H33A 0.8401 0.9082 0.5076 0.141 Uiso calc R 1 1
H H33B 0.9027 1.0010 0.4909 0.141 Uiso calc R 1 1
H H33C 0.8663 0.9239 0.4276 0.141 Uiso calc R 1 1
C C34 0.6939(2) 0.9476(2) 0.22823(14) 0.0849(9) Uani d . 1 1
H H34A 0.6928 0.8771 0.2227 0.127 Uiso calc R 1 1
H H34B 0.7482 0.9746 0.2061 0.127 Uiso calc R 1 1
H H34C 0.6301 0.9744 0.2037 0.127 Uiso calc R 1 1
Cl Cl1 0.64340(6) 0.88568(6) 0.02261(4) 0.0871(3) Uani d . 1 1
Cl Cl2 -0.12145(6) 0.74137(8) 0.30797(7) 0.1272(4) Uani d . 1 1
O O1 0.39285(10) 0.73366(10) 0.28040(7) 0.0437(4) Uani d . 1 1
O O2 0.16884(11) 0.47272(11) 0.37913(9) 0.0572(4) Uani d . 1 1
O O3 0.29618(11) 0.33562(10) 0.44572(9) 0.0547(4) Uani d . 1 1
O O4 0.49673(11) 0.34905(11) 0.44998(9) 0.0583(4) Uani d . 1 1
O O5 0.65201(12) 0.93281(12) 0.54773(8) 0.0618(4) Uani d . 1 1
O O6 0.75737(12) 1.01001(12) 0.44949(9) 0.0613(4) Uani d . 1 1
O O7 0.70919(13) 0.97192(13) 0.30468(9) 0.0732(5) Uani d . 1 1

loop_
_atom_site_aniso_label
_atom_site_aniso_U_11
_atom_site_aniso_U_22
_atom_site_aniso_U_33
_atom_site_aniso_U_12
_atom_site_aniso_U_13
_atom_site_aniso_U_23
C1 0.0542(15) 0.0664(16) 0.0440(14) 0.0002(12) 0.0146(11) 0.0012(12)
C2 0.0510(15) 0.090(2) 0.0694(18) 0.0160(14) 0.0234(13) 0.0124(16)
C3 0.0636(17) 0.0661(17) 0.0662(17) 0.0237(13) 0.0196(13) 0.0127(14)
C4 0.0578(15) 0.0469(13) 0.0434(13) 0.0038(11) 0.0113(11) -0.0050(11)
C5 0.0444(13) 0.0629(16) 0.0539(15) 0.0078(12) 0.0110(11) 0.0012(12)
C6 0.0586(15) 0.0573(15) 0.0495(14) 0.0104(12) 0.0113(12) 0.0056(12)
C7 0.0700(16) 0.0436(13) 0.0540(14) -0.0026(11) 0.0147(12) -0.0045(11)
C8 0.0464(12) 0.0372(12) 0.0476(13) -0.0048(10) 0.0050(10) 0.0000(10)
C9 0.0484(13) 0.0340(12) 0.0430(12) -0.0074(10) 0.0043(10) -0.0030(10)
C10 0.0500(14) 0.0339(12) 0.0487(13) -0.0029(10) 0.0026(10) -0.0014(10)
C11 0.0404(12) 0.0355(12) 0.0530(14) -0.0065(10) 0.0074(10) -0.0074(10)
C12 0.0509(13) 0.0296(11) 0.0502(13) -0.0090(10) 0.0067(11) -0.0001(10)
C13 0.0482(13) 0.0323(11) 0.0490(13) -0.0030(10) 0.0021(10) -0.0005(10)
C14 0.0429(12) 0.0406(12) 0.0529(14) -0.0065(10) 0.0053(10) -0.0001(11)
C15 0.0488(14) 0.0591(16) 0.0793(18) 0.0039(12) 0.0040(13) 0.0126(14)
C16 0.0837(19) 0.0633(17) 0.0715(19) -0.0082(14) 0.0221(15) 0.0152(14)
C17 0.0507(14) 0.0664(17) 0.0731(18) 0.0049(13) 0.0037(13) 0.0028(14)
C18 0.0493(15) 0.0597(17) 0.096(2) 0.0093(12) 0.0044(16) 0.0031(16)
C19 0.0670(18) 0.0773(19) 0.077(2) 0.0128(15) 0.0239(15) -0.0019(16)
C20 0.0624(17) 0.0695(17) 0.0575(16) 0.0079(13) 0.0050(13) -0.0139(13)
C21 0.0559(14) 0.0367(12) 0.0557(15) 0.0049(11) 0.0060(12) -0.0006(11)
C22 0.0726(18) 0.0544(15) 0.0496(15) 0.0030(13) 0.0061(13) 0.0017(12)
C23 0.0664(18) 0.0681(18) 0.0639(18) 0.0009(14) -0.0134(14) -0.0007(14)
C24 0.0633(16) 0.0393(13) 0.0685(16) -0.0038(11) 0.0080(12) -0.0051(12)
C25 0.0564(14) 0.0355(12) 0.0427(13) -0.0089(10) 0.0080(10) -0.0005(10)
C26 0.0531(13) 0.0327(11) 0.0433(13) -0.0051(10) 0.0034(10) -0.0005(10)
C27 0.0622(15) 0.0404(13) 0.0442(14) -0.0090(11) 0.0098(11) 0.0012(10)
C28 0.0628(15) 0.0357(12) 0.0407(13) -0.0040(11) 0.0009(11) -0.0045(10)
C29 0.0509(14) 0.0396(13) 0.0535(15) -0.0105(10) 0.0030(11) -0.0046(11)
C30 0.0548(14) 0.0477(14) 0.0522(15) -0.0105(11) 0.0121(11) 0.0010(11)
C31 0.0604(15) 0.0488(14) 0.0405(13) -0.0106(12) 0.0054(11) -0.0014(11)
C32 0.107(2) 0.0524(15) 0.0450(15) -0.0135(14) 0.0090(14) -0.0014(12)
C33 0.0593(18) 0.092(2) 0.123(3) -0.0005(16) -0.0083(17) -0.014(2)
C34 0.079(2) 0.125(3) 0.0535(18) -0.0234(18) 0.0178(14) 0.0025(17)
Cl1 0.0836(5) 0.1034(6) 0.0790(5) -0.0143(4) 0.0275(4) 0.0218(4)
Cl2 0.0560(5) 0.1255(8) 0.1971(11) -0.0035(5) 0.0139(6) -0.0086(7)
O1 0.0557(9) 0.0342(8) 0.0393(8) -0.0030(7) 0.0033(7) 0.0004(6)
O2 0.0449(9) 0.0475(9) 0.0795(12) -0.0018(7) 0.0112(8) 0.0082(8)
O3 0.0594(10) 0.0386(9) 0.0657(11) -0.0121(7) 0.0099(8) 0.0064(8)
O4 0.0500(9) 0.0445(9) 0.0783(11) 0.0003(7) 0.0051(8) 0.0197(8)
O5 0.0810(12) 0.0581(10) 0.0434(10) -0.0171(9) 0.0028(8) -0.0069(8)
O6 0.0544(10) 0.0563(10) 0.0697(11) -0.0166(8) 0.0012(8) -0.0085(9)
O7 0.0747(12) 0.0884(13) 0.0591(11) -0.0345(10) 0.0185(9) -0.0040(10)

loop_
_atom_type_symbol
_atom_type_description
_atom_type_scat_dispersion_real
_atom_type_scat_dispersion_imag
_atom_type_scat_source
C C 0.0033 0.0016 'International Tables Vol C Tables 4.2.6.8 and 6.1.1.4'
H H 0.0000 0.0000 'International Tables Vol C Tables 4.2.6.8 and 6.1.1.4'
O O 0.0106 0.0060 'International Tables Vol C Tables 4.2.6.8 and 6.1.1.4'
Cl Cl 0.1484 0.1585 'International Tables Vol C Tables 4.2.6.8 and 6.1.1.4'

loop_
_geom_angle_atom_site_label_1
_geom_angle_atom_site_label_2
_geom_angle_atom_site_label_3
_geom_angle
C6 C1 C2 121.2(2)
C6 C1 Cl1 118.53(19)
C2 C1 Cl1 120.29(19)
C1 C2 C3 119.0(2)
C1 C2 H2 120.5
C3 C2 H2 120.5
C2 C3 C4 121.5(2)
C2 C3 H3 119.2
C4 C3 H3 119.2
C3 C4 C5 117.7(2)
C3 C4 C7 121.6(2)
C5 C4 C7 120.7(2)
C6 C5 C4 121.2(2)
C6 C5 H5 119.4
C4 C5 H5 119.4
C1 C6 C5 119.4(2)
C1 C6 H6 120.3
C5 C6 H6 120.3
C4 C7 C8 113.87(18)
C4 C7 H7A 108.8
C8 C7 H7A 108.8
C4 C7 H7B 108.8
C8 C7 H7B 108.8
H7A C7 H7B 107.7
O1 C8 C9 113.29(16)
O1 C8 C7 106.12(17)
C9 C8 C7 109.84(16)
O1 C8 H8 109.2
C9 C8 H8 109.2
C7 C8 H8 109.2
C10 C9 C14 120.14(19)
C10 C9 C8 120.19(18)
C14 C9 C8 119.42(19)
C9 C10 C11 119.61(19)
C9 C10 H10 120.2
C11 C10 H10 120.2
O2 C11 C12 115.27(18)
O2 C11 C10 124.19(19)
C12 C11 C10 120.54(19)
O3 C12 C13 120.50(19)
O3 C12 C11 119.92(18)
C13 C12 C11 119.33(18)
O4 C13 C14 124.71(19)
O4 C13 C12 115.09(18)
C14 C13 C12 120.18(19)
C13 C14 C9 120.2(2)
C13 C14 H14 119.9
C9 C14 H14 119.9
O4 C15 H15A 109.5
O4 C15 H15B 109.5
H15A C15 H15B 109.5
O4 C15 H15C 109.5
H15A C15 H15C 109.5
H15B C15 H15C 109.5
O3 C16 H16A 109.5
O3 C16 H16B 109.5
H16A C16 H16B 109.5
O3 C16 H16C 109.5
H16A C16 H16C 109.5
H16B C16 H16C 109.5
O2 C17 H17A 109.5
O2 C17 H17B 109.5
H17A C17 H17B 109.5
O2 C17 H17C 109.5
H17A C17 H17C 109.5
H17B C17 H17C 109.5
C19 C18 C23 121.0(2)
C19 C18 Cl2 119.7(2)
C23 C18 Cl2 119.3(2)
C18 C19 C20 119.4(2)
C18 C19 H19 120.3
C20 C19 H19 120.3
C19 C20 C21 121.5(2)
C19 C20 H20 119.3
C21 C20 H20 119.3
C20 C21 C22 117.7(2)
C20 C21 C24 120.5(2)
C22 C21 C24 121.7(2)
C23 C22 C21 121.1(2)
C23 C22 H22 119.4
C21 C22 H22 119.4
C18 C23 C22 119.3(2)
C18 C23 H23 120.4
C22 C23 H23 120.4
C21 C24 C25 116.59(18)
C21 C24 H24A 108.1
C25 C24 H24A 108.1
C21 C24 H24B 108.1
C25 C24 H24B 108.1
H24A C24 H24B 107.3
O1 C25 C26 114.17(16)
O1 C25 C24 106.46(17)
C26 C25 C24 109.42(17)
O1 C25 H25 108.9
C26 C25 H25 108.9
C24 C25 H25 108.9
C27 C26 C31 119.83(19)
C27 C26 C25 117.59(18)
C31 C26 C25 122.33(19)
C26 C27 C28 120.5(2)
C26 C27 H27 119.8
C28 C27 H27 119.8
O5 C28 C29 115.72(19)
O5 C28 C27 124.4(2)
C29 C28 C27 119.9(2)
O6 C29 C28 120.2(2)
O6 C29 C30 120.1(2)
C28 C29 C30 119.71(19)
O7 C30 C31 125.2(2)
O7 C30 C29 114.47(19)
C31 C30 C29 120.3(2)
C26 C31 C30 119.8(2)
C26 C31 H31 120.1
C30 C31 H31 120.1
O5 C32 H32A 109.5
O5 C32 H32B 109.5
H32A C32 H32B 109.5
O5 C32 H32C 109.5
H32A C32 H32C 109.5
H32B C32 H32C 109.5
O6 C33 H33A 109.5
O6 C33 H33B 109.5
H33A C33 H33B 109.5
O6 C33 H33C 109.5
H33A C33 H33C 109.5
H33B C33 H33C 109.5
O7 C34 H34A 109.5
O7 C34 H34B 109.5
H34A C34 H34B 109.5
O7 C34 H34C 109.5
H34A C34 H34C 109.5
H34B C34 H34C 109.5
C8 O1 C25 115.55(15)
C11 O2 C17 117.80(17)
C12 O3 C16 115.11(17)
C13 O4 C15 117.35(17)
C28 O5 C32 117.74(18)
C29 O6 C33 113.95(19)
C30 O7 C34 118.84(19)

loop_
_geom_bond_atom_site_label_1
_geom_bond_atom_site_label_2
_geom_bond_distance
C1 C6 1.363(3)
C1 C2 1.366(3)
C1 Cl1 1.744(2)
C2 C3 1.377(3)
C2 H2 0.9300
C3 C4 1.383(3)
C3 H3 0.9300
C4 C5 1.383(3)
C4 C7 1.506(3)
C5 C6 1.376(3)
C5 H5 0.9300
C6 H6 0.9300
C7 C8 1.527(3)
C7 H7A 0.9700
C7 H7B 0.9700
C8 O1 1.426(2)
C8 C9 1.514(3)
C8 H8 0.9800
C9 C10 1.380(3)
C9 C14 1.384(3)
C10 C11 1.388(3)
C10 H10 0.9300
C11 O2 1.366(2)
C11 C12 1.388(3)
C12 O3 1.377(2)
C12 C13 1.386(3)
C13 O4 1.370(2)
C13 C14 1.383(3)
C14 H14 0.9300
C15 O4 1.416(3)
C15 H15A 0.9600
C15 H15B 0.9600
C15 H15C 0.9600
C16 O3 1.420(3)
C16 H16A 0.9600
C16 H16B 0.9600
C16 H16C 0.9600
C17 O2 1.417(3)
C17 H17A 0.9600
C17 H17B 0.9600
C17 H17C 0.9600
C18 C19 1.362(4)
C18 C23 1.369(4)
C18 Cl2 1.748(3)
C19 C20 1.377(3)
C19 H19 0.9300
C20 C21 1.379(3)
C20 H20 0.9300
C21 C22 1.388(3)
C21 C24 1.501(3)
C22 C23 1.378(3)
C22 H22 0.9300
C23 H23 0.9300
C24 C25 1.529(3)
C24 H24A 0.9700
C24 H24B 0.9700
C25 O1 1.427(2)
C25 C26 1.524(3)
C25 H25 0.9800
C26 C27 1.382(3)
C26 C31 1.384(3)
C27 C28 1.387(3)
C27 H27 0.9300
C28 O5 1.367(2)
C28 C29 1.380(3)
C29 O6 1.380(2)
C29 C30 1.389(3)
C30 O7 1.368(3)
C30 C31 1.387(3)
C31 H31 0.9300
C32 O5 1.421(3)
C32 H32A 0.9600
C32 H32B 0.9600
C32 H32C 0.9600
C33 O6 1.415(3)
C33 H33A 0.9600
C33 H33B 0.9600
C33 H33C 0.9600
C34 O7 1.408(3)
C34 H34A 0.9600
C34 H34B 0.9600
C34 H34C 0.9600

loop_
_geom_torsion_atom_site_label_1
_geom_torsion_atom_site_label_2
_geom_torsion_atom_site_label_3
_geom_torsion_atom_site_label_4
_geom_torsion
C6 C1 C2 C3 -2.4(4)
Cl1 C1 C2 C3 176.7(2)
C1 C2 C3 C4 0.8(4)
C2 C3 C4 C5 1.2(4)
C2 C3 C4 C7 -177.0(2)
C3 C4 C5 C6 -1.6(3)
C7 C4 C5 C6 176.6(2)
C2 C1 C6 C5 2.0(4)
Cl1 C1 C6 C5 -177.09(18)
C4 C5 C6 C1 0.1(3)
C3 C4 C7 C8 94.4(3)
C5 C4 C7 C8 -83.7(3)
C4 C7 C8 O1 62.8(2)
C4 C7 C8 C9 -174.43(18)
O1 C8 C9 C10 32.9(3)
C7 C8 C9 C10 -85.5(2)
O1 C8 C9 C14 -152.82(18)
C7 C8 C9 C14 88.7(2)
C14 C9 C10 C11 -0.2(3)
C8 C9 C10 C11 174.02(18)
C9 C10 C11 O2 179.88(18)
C9 C10 C11 C12 -1.0(3)
O2 C11 C12 O3 5.6(3)
C10 C11 C12 O3 -173.60(18)
O2 C11 C12 C13 179.88(18)
C10 C11 C12 C13 0.7(3)
O3 C12 C13 O4 -3.7(3)
C11 C12 C13 O4 -177.92(19)
O3 C12 C13 C14 175.05(19)
C11 C12 C13 C14 0.8(3)
O4 C13 C14 C9 176.62(19)
C12 C13 C14 C9 -2.0(3)
C10 C9 C14 C13 1.7(3)
C8 C9 C14 C13 -172.58(19)
C23 C18 C19 C20 0.2(4)
Cl2 C18 C19 C20 179.3(2)
C18 C19 C20 C21 -0.3(4)
C19 C20 C21 C22 -0.1(4)
C19 C20 C21 C24 177.6(2)
C20 C21 C22 C23 0.6(3)
C24 C21 C22 C23 -177.0(2)
C19 C18 C23 C22 0.4(4)
Cl2 C18 C23 C22 -178.75(19)
C21 C22 C23 C18 -0.8(4)
C20 C21 C24 C25 94.9(3)
C22 C21 C24 C25 -87.6(3)
C21 C24 C25 O1 72.5(2)
C21 C24 C25 C26 -163.64(19)
O1 C25 C26 C27 -150.37(18)
C24 C25 C26 C27 90.4(2)
O1 C25 C26 C31 35.4(3)
C24 C25 C26 C31 -83.7(2)
C31 C26 C27 C28 1.2(3)
C25 C26 C27 C28 -173.18(19)
C26 C27 C28 O5 -178.8(2)
C26 C27 C28 C29 0.3(3)
O5 C28 C29 O6 -4.0(3)
C27 C28 C29 O6 176.81(19)
O5 C28 C29 C30 177.58(19)
C27 C28 C29 C30 -1.6(3)
O6 C29 C30 O7 3.1(3)
C28 C29 C30 O7 -178.5(2)
O6 C29 C30 C31 -176.9(2)
C28 C29 C30 C31 1.5(3)
C27 C26 C31 C30 -1.3(3)
C25 C26 C31 C30 172.8(2)
O7 C30 C31 C26 179.9(2)
C29 C30 C31 C26 -0.1(3)
C9 C8 O1 C25 67.9(2)
C7 C8 O1 C25 -171.55(16)
C26 C25 O1 C8 70.6(2)
C24 C25 O1 C8 -168.52(16)
C12 C11 O2 C17 -178.98(19)
C10 C11 O2 C17 0.2(3)
C13 C12 O3 C16 89.9(2)
C11 C12 O3 C16 -95.9(2)
C14 C13 O4 C15 2.8(3)
C12 C13 O4 C15 -178.53(19)
C29 C28 O5 C32 -174.4(2)
C27 C28 O5 C32 4.8(3)
C28 C29 O6 C33 88.4(3)
C30 C29 O6 C33 -93.2(3)
C31 C30 O7 C34 -7.2(4)
C29 C30 O7 C34 172.8(2)
